data_4087295
loop_
_publ_author_name
'Blaya, Mar\'ia'
'Bautista, Delia'
'Gil-Rubio, Juan'
'Vicente, Jos\'e'

_publ_section_title
;
 Perfluoroalkylation of Coordinated Ethene in Rh(I) and Ir(I) Complexes.
 Catalytic Addition of Iodoperfluoroalkanes to Ethene
;
_journal_issue 7
_journal_name_full Organometallics
_journal_page_first 1245
_journal_paper_doi 10.1021/acs.organomet.6b00929
_journal_volume 36
_journal_year 2017
_chemical_formula_sum 'C32 H38 F18 I2 Ir2'
_chemical_formula_weight 1402.82
_space_group_crystal_system monoclinic
_space_group_IT_number 14
_space_group_name_Hall '-P 2ybc'
_space_group_name_H-M_alt 'P 1 21/c 1'
_symmetry_space_group_name_Hall '-P 2ybc'
_symmetry_space_group_name_H-M 'P 1 21/c 1'
_atom_sites_solution_hydrogens geom
_atom_sites_solution_primary Patterson
_audit_creation_method SHELXL-2014/7
_cell_angle_alpha 90
_cell_angle_beta 105.707(2)
_cell_angle_gamma 90
_cell_formula_units_Z 2
_cell_length_a 12.1205(13)
_cell_length_b 14.3933(15)
_cell_length_c 11.6847(12)
_cell_measurement_reflns_used 5186
_cell_measurement_temperature 100(2)
_cell_measurement_theta_max 27.96
_cell_measurement_theta_min 2.25
_cell_volume 1962.3(4)
_computing_cell_refinement 'Bruker SAINT'
_computing_data_collection 'Bruker SMART'
_computing_data_reduction 'Bruker SAINT'
_computing_molecular_graphics 'Bruker SHELXTL'
_computing_publication_material 'Bruker SHELXTL'
_computing_structure_refinement 'SHELXL-2014/7 (Sheldrick, 2014)'
_computing_structure_solution 'SHELXS-97 (Sheldrick, 1990)'
_diffrn_ambient_temperature 100(2)
_diffrn_detector_area_resol_mean 8.26
_diffrn_measured_fraction_theta_full 0.998
_diffrn_measured_fraction_theta_max 0.937
_diffrn_measurement_device_type 'Bruker SMART APEX CCD'
_diffrn_measurement_method \w-scan
_diffrn_radiation_type MoK\a
_diffrn_radiation_wavelength 0.71073
_diffrn_reflns_av_R_equivalents 0.0420
_diffrn_reflns_av_unetI/netI 0.0343
_diffrn_reflns_Laue_measured_fraction_full 0.998
_diffrn_reflns_Laue_measured_fraction_max 0.937
_diffrn_reflns_limit_h_max 15
_diffrn_reflns_limit_h_min -16
_diffrn_reflns_limit_k_max 18
_diffrn_reflns_limit_k_min -18
_diffrn_reflns_limit_l_max 15
_diffrn_reflns_limit_l_min -14
_diffrn_reflns_number 22952
_diffrn_reflns_point_group_measured_fraction_full 0.998
_diffrn_reflns_point_group_measured_fraction_max 0.937
_diffrn_reflns_theta_full 26.000
_diffrn_reflns_theta_max 28.588
_diffrn_reflns_theta_min 1.745
_diffrn_source 'fine-focus sealed tube'
_exptl_absorpt_coefficient_mu 8.457
_exptl_absorpt_correction_T_max 0.7284
_exptl_absorpt_correction_T_min 0.4576
_exptl_absorpt_correction_type multi-scan
_exptl_absorpt_process_details SADABS
_exptl_crystal_colour red
_exptl_crystal_density_diffrn 2.374
_exptl_crystal_description block
_exptl_crystal_F_000 1304
_exptl_crystal_size_max 0.180
_exptl_crystal_size_mid 0.090
_exptl_crystal_size_min 0.040
_refine_diff_density_max 1.679
_refine_diff_density_min -2.460
_refine_diff_density_rms 0.222
_refine_ls_extinction_method none
_refine_ls_goodness_of_fit_ref 1.425
_refine_ls_hydrogen_treatment constr
_refine_ls_matrix_type full
_refine_ls_number_parameters 358
_refine_ls_number_reflns 4704
_refine_ls_number_restraints 139
_refine_ls_restrained_S_all 1.406
_refine_ls_R_factor_all 0.0488
_refine_ls_R_factor_gt 0.0456
_refine_ls_shift/su_max 0.001
_refine_ls_shift/su_mean 0.000
_refine_ls_structure_factor_coef Fsqd
_refine_ls_weighting_details 'w=1/[\s^2^(Fo^2^)+28.2614P] where P=(Fo^2^+2Fc^2^)/3'
_refine_ls_weighting_scheme calc
_refine_ls_wR_factor_gt 0.0972
_refine_ls_wR_factor_ref 0.0979
_reflns_Friedel_coverage 0.000
_reflns_number_gt 4471
_reflns_number_total 4704
_reflns_threshold_expression 'I > 2\s(I)'
_cod_data_source_file om6b00929_si_002.cif
_cod_data_source_block mbm892si
_cod_database_code 4087295
_shelx_shelxl_version_number 2014/7
_shelx_space_group_comment
;
The symmetry employed for this shelxl refinement is uniquely defined
by the following loop, which should always be used as a source of
symmetry information in preference to the above space-group names.
They are only intended as comments.
;
_shelx_estimated_absorpt_t_min 0.311
_shelx_estimated_absorpt_t_max 0.728

loop_
_space_group_symop_operation_xyz
'x, y, z'
'-x, y+1/2, -z+1/2'
'-x, -y, -z'
'x, -y-1/2, z-1/2'

loop_
_atom_site_label
_atom_site_type_symbol
_atom_site_fract_x
_atom_site_fract_y
_atom_site_fract_z
_atom_site_U_iso_or_equiv
_atom_site_adp_type
_atom_site_occupancy
_atom_site_site_symmetry_order
_atom_site_calc_flag
_atom_site_refinement_flags_posn
_atom_site_refinement_flags_adp
_atom_site_refinement_flags_occupancy
_atom_site_disorder_assembly
_atom_site_disorder_group
Ir1 Ir 0.41510(3) 0.92726(2) 0.85470(3) 0.01347(9) Uani 1 1 d . . . . .
I1 I 0.51676(5) 1.09607(3) 0.90625(4) 0.01545(12) Uani 1 1 d . . . . .
C1 C 0.5128(8) 0.8029(6) 0.8142(7) 0.0213(16) Uani 1 1 d . U . . .
C2 C 0.5262(8) 0.8762(6) 0.7414(7) 0.0190(16) Uani 1 1 d . U . . .
C3 C 0.4122(8) 0.9066(6) 0.6712(7) 0.0184(16) Uani 1 1 d . U . . .
C4 C 0.3291(8) 0.8464(6) 0.7005(8) 0.0216(17) Uani 1 1 d . U . . .
C5 C 0.3896(9) 0.7866(6) 0.7930(8) 0.0232(17) Uani 1 1 d . U . . .
C6 C 0.6031(10) 0.7499(7) 0.8985(9) 0.036(2) Uani 1 1 d . U . . .
H6A H 0.6309 0.7003 0.8559 0.055 Uiso 1 1 calc R U . . .
H6B H 0.5719 0.7226 0.9599 0.055 Uiso 1 1 calc R U . . .
H6C H 0.6667 0.7915 0.9357 0.055 Uiso 1 1 calc R U . . .
C7 C 0.6381(8) 0.9160(7) 0.7311(9) 0.031(2) Uani 1 1 d . U . . .
H7A H 0.6950 0.9131 0.8086 0.047 Uiso 1 1 calc R U . . .
H7B H 0.6268 0.9808 0.7049 0.047 Uiso 1 1 calc R U . . .
H7C H 0.6653 0.8799 0.6730 0.047 Uiso 1 1 calc R U . . .
C8 C 0.3888(8) 0.9802(7) 0.5762(8) 0.0249(19) Uani 1 1 d . U . . .
H8A H 0.3968 0.9535 0.5018 0.037 Uiso 1 1 calc R U . . .
H8B H 0.4436 1.0312 0.6008 0.037 Uiso 1 1 calc R U . . .
H8C H 0.3107 1.0040 0.5642 0.037 Uiso 1 1 calc R U . . .
C9 C 0.2053(9) 0.8412(8) 0.6365(9) 0.036(2) Uani 1 1 d . U . . .
H9A H 0.1918 0.7878 0.5824 0.053 Uiso 1 1 calc R U . . .
H9B H 0.1820 0.8983 0.5908 0.053 Uiso 1 1 calc R U . . .
H9C H 0.1604 0.8339 0.6942 0.053 Uiso 1 1 calc R U . . .
C10 C 0.3352(11) 0.7112(7) 0.8468(10) 0.041(3) Uani 1 1 d . U . . .
H10A H 0.2604 0.7323 0.8537 0.061 Uiso 1 1 calc R U . . .
H10B H 0.3845 0.6960 0.9259 0.061 Uiso 1 1 calc R U . . .
H10C H 0.3251 0.6559 0.7961 0.061 Uiso 1 1 calc R U . . .
C11 C 0.2584(8) 0.9867(6) 0.8803(8) 0.0212(18) Uani 1 1 d . U . . .
H11A H 0.2029 0.9364 0.8814 0.025 Uiso 1 1 calc R U . . .
H11B H 0.2756 1.0194 0.9576 0.025 Uiso 1 1 calc R U . . .
C12 C 0.2066(8) 1.0541(6) 0.7808(8) 0.0237(17) Uani 1 1 d . U . . .
H12A H 0.2019 1.0222 0.7046 0.028 Uiso 1 1 calc R U . . .
H12B H 0.2607 1.1065 0.7869 0.028 Uiso 1 1 calc R U . . .
C13 C 0.0849(8) 1.0961(7) 0.7735(8) 0.0253(15) Uani 1 1 d D U . . .
C14 C 0.0804(16) 1.1332(13) 0.8978(13) 0.045(5) Uani 0.514(11) 1 d D U P A 1
F1 F 0.0674(12) 1.0644(12) 0.9693(11) 0.064(5) Uani 0.514(11) 1 d D U P A 1
F2 F 0.1756(11) 1.1796(10) 0.9498(13) 0.061(5) Uani 0.514(11) 1 d D U P A 1
F3 F -0.0087(15) 1.191(2) 0.886(4) 0.065(9) Uani 0.514(11) 1 d D U P A 1
C15 C -0.015(2) 1.0261(16) 0.7276(18) 0.039(5) Uani 0.514(11) 1 d D U P A 1
F4 F 0.0088(11) 0.9467(10) 0.7893(14) 0.045(4) Uani 0.514(11) 1 d D U P A 1
F5 F -0.115(3) 1.057(3) 0.745(3) 0.051(7) Uani 0.514(11) 1 d D U P A 1
F6 F -0.0322(12) 1.0104(10) 0.6156(11) 0.049(4) Uani 0.514(11) 1 d D U P A 1
C16 C 0.061(2) 1.1827(13) 0.691(2) 0.038(4) Uani 0.514(11) 1 d D U P A 1
F7 F -0.0472(18) 1.210(3) 0.659(4) 0.053(9) Uani 0.514(11) 1 d D U P A 1
F8 F 0.0863(13) 1.1560(11) 0.5855(12) 0.045(4) Uani 0.514(11) 1 d D U P A 1
F9 F 0.1270(12) 1.2527(9) 0.7301(15) 0.053(4) Uani 0.514(11) 1 d D U P A 1
C14' C 0.0857(17) 1.1590(12) 0.8794(15) 0.027(4) Uani 0.486(11) 1 d D U P A 2
F1' F 0.1379(11) 1.1185(9) 0.9825(10) 0.031(3) Uani 0.486(11) 1 d D U P A 2
F2' F 0.1431(12) 1.2369(9) 0.8705(13) 0.045(4) Uani 0.486(11) 1 d D U P A 2
F3' F -0.0191(16) 1.184(2) 0.886(4) 0.049(7) Uani 0.486(11) 1 d D U P A 2
C15' C -0.002(2) 1.0145(14) 0.763(2) 0.032(4) Uani 0.486(11) 1 d D U P A 2
F4' F 0.0042(11) 0.9828(10) 0.8721(13) 0.044(4) Uani 0.486(11) 1 d D U P A 2
F5' F -0.110(3) 1.047(3) 0.720(3) 0.048(6) Uani 0.486(11) 1 d D U P A 2
F6' F 0.0106(10) 0.9457(9) 0.6958(13) 0.039(4) Uani 0.486(11) 1 d D U P A 2
C16' C 0.0544(17) 1.1547(18) 0.6613(18) 0.031(4) Uani 0.486(11) 1 d D U P A 2
F7' F -0.0388(16) 1.207(3) 0.646(4) 0.031(5) Uani 0.486(11) 1 d D U P A 2
F8' F 0.0254(13) 1.0930(12) 0.5644(10) 0.048(4) Uani 0.486(11) 1 d D U P A 2
F9' F 0.1369(11) 1.2056(11) 0.6446(14) 0.043(4) Uani 0.486(11) 1 d D U P A 2

loop_
_atom_site_aniso_label
_atom_site_aniso_U_11
_atom_site_aniso_U_22
_atom_site_aniso_U_33
_atom_site_aniso_U_23
_atom_site_aniso_U_13
_atom_site_aniso_U_12
Ir1 0.01637(16) 0.01345(15) 0.01081(14) -0.00054(11) 0.00406(11) -0.00165(12)
I1 0.0222(3) 0.0126(2) 0.0118(2) 0.00114(17) 0.00493(19) -0.00196(19)
C1 0.035(4) 0.015(4) 0.014(4) -0.004(3) 0.007(3) 0.004(3)
C2 0.024(4) 0.019(4) 0.017(4) -0.004(3) 0.009(3) -0.003(3)
C3 0.024(4) 0.022(4) 0.009(3) -0.004(3) 0.004(3) -0.003(3)
C4 0.025(4) 0.024(4) 0.016(4) -0.008(3) 0.005(3) -0.011(3)
C5 0.037(5) 0.018(4) 0.017(4) -0.008(3) 0.013(3) -0.005(3)
C6 0.051(6) 0.026(5) 0.029(5) 0.001(4) 0.006(5) 0.019(5)
C7 0.024(4) 0.039(6) 0.035(5) -0.011(4) 0.015(4) -0.001(4)
C8 0.027(5) 0.031(5) 0.017(4) 0.000(3) 0.007(4) 0.000(4)
C9 0.026(5) 0.048(6) 0.032(5) -0.013(5) 0.005(4) -0.013(4)
C10 0.069(8) 0.020(5) 0.044(6) -0.009(4) 0.035(6) -0.013(5)
C11 0.016(4) 0.021(4) 0.022(4) 0.002(3) -0.002(3) 0.005(3)
C12 0.029(4) 0.024(4) 0.019(4) -0.001(3) 0.009(3) 0.004(3)
C13 0.019(4) 0.038(4) 0.019(3) -0.002(3) 0.007(3) 0.003(3)
C14 0.036(12) 0.062(15) 0.033(10) -0.012(7) 0.002(10) 0.032(8)
F1 0.049(9) 0.124(13) 0.026(6) 0.017(8) 0.021(7) 0.044(9)
F2 0.045(8) 0.073(11) 0.046(9) -0.033(8) -0.022(6) 0.037(6)
F3 0.040(10) 0.09(2) 0.07(2) -0.018(14) 0.016(14) 0.040(13)
C15 0.018(8) 0.054(11) 0.039(9) 0.006(8) -0.003(9) -0.001(8)
F4 0.031(7) 0.043(7) 0.060(10) 0.012(7) 0.012(7) -0.001(5)
F5 0.019(7) 0.059(16) 0.075(15) 0.011(13) 0.012(10) 0.004(7)
F6 0.046(8) 0.052(8) 0.037(6) -0.006(5) -0.010(6) 0.002(6)
C16 0.029(11) 0.034(9) 0.050(11) 0.004(7) 0.011(10) 0.015(7)
F7 0.031(8) 0.073(18) 0.05(2) 0.016(12) 0.003(10) 0.026(10)
F8 0.044(9) 0.054(9) 0.040(7) 0.017(6) 0.015(7) 0.013(7)
F9 0.041(7) 0.029(6) 0.087(11) 0.003(6) 0.013(7) 0.008(5)
C14' 0.024(11) 0.025(9) 0.026(7) -0.004(6) -0.003(8) 0.010(7)
F1' 0.028(7) 0.042(8) 0.022(5) 0.001(5) 0.004(5) 0.009(6)
F2' 0.047(8) 0.029(6) 0.056(9) -0.001(5) 0.011(7) 0.002(6)
F3' 0.034(9) 0.09(2) 0.031(16) 0.000(12) 0.016(11) 0.029(10)
C15' 0.020(8) 0.041(11) 0.029(10) -0.007(7) -0.002(9) 0.004(7)
F4' 0.029(7) 0.055(9) 0.051(8) 0.009(6) 0.018(6) -0.003(6)
F5' 0.011(7) 0.067(14) 0.061(12) -0.017(10) 0.000(8) 0.011(7)
F6' 0.015(6) 0.043(7) 0.054(9) -0.018(6) 0.001(6) -0.005(5)
C16' 0.010(9) 0.059(13) 0.022(8) 0.004(6) -0.002(8) 0.006(7)
F7' 0.020(8) 0.047(13) 0.026(10) 0.008(7) 0.002(8) 0.005(7)
F8' 0.048(9) 0.076(10) 0.017(5) 0.000(6) 0.002(6) 0.015(7)
F9' 0.024(7) 0.055(9) 0.054(10) 0.028(7) 0.019(6) 0.017(5)

loop_
_atom_type_symbol
_atom_type_description
_atom_type_scat_dispersion_real
_atom_type_scat_dispersion_imag
_atom_type_scat_source
C C 0.0033 0.0016 'International Tables Vol C Tables 4.2.6.8 and 6.1.1.4'
H H 0.0000 0.0000 'International Tables Vol C Tables 4.2.6.8 and 6.1.1.4'
F F 0.0171 0.0103 'International Tables Vol C Tables 4.2.6.8 and 6.1.1.4'
I I -0.4742 1.8119 'International Tables Vol C Tables 4.2.6.8 and 6.1.1.4'
Ir Ir -1.4442 7.9887 'International Tables Vol C Tables 4.2.6.8 and 6.1.1.4'

loop_
_geom_angle_atom_site_label_1
_geom_angle_atom_site_label_2
_geom_angle_atom_site_label_3
_geom_angle
_geom_angle_site_symmetry_1
_geom_angle_site_symmetry_3
C5 Ir1 C3 64.7(3) . .
C5 Ir1 C4 38.6(4) . .
C3 Ir1 C4 38.9(3) . .
C5 Ir1 C11 111.4(4) . .
C3 Ir1 C11 114.3(3) . .
C4 Ir1 C11 94.8(3) . .
C5 Ir1 C2 63.2(3) . .
C3 Ir1 C2 38.9(3) . .
C4 Ir1 C2 64.2(3) . .
C11 Ir1 C2 153.1(3) . .
C5 Ir1 C1 38.7(4) . .
C3 Ir1 C1 63.4(3) . .
C4 Ir1 C1 64.0(3) . .
C11 Ir1 C1 149.8(3) . .
C2 Ir1 C1 35.9(3) . .
C5 Ir1 I1 101.9(2) . 3_677
C3 Ir1 I1 157.9(2) . 3_677
C4 Ir1 I1 137.4(2) . 3_677
C11 Ir1 I1 86.6(2) . 3_677
C2 Ir1 I1 120.1(2) . 3_677
C1 Ir1 I1 95.0(2) . 3_677
C5 Ir1 I1 159.2(3) . .
C3 Ir1 I1 103.2(2) . .
C4 Ir1 I1 138.9(2) . .
C11 Ir1 I1 88.8(2) . .
C2 Ir1 I1 96.6(2) . .
C1 Ir1 I1 121.4(2) . .
I1 Ir1 I1 83.624(18) 3_677 .
Ir1 I1 Ir1 96.378(17) 3_677 .
C2 C1 C5 107.5(8) . .
C2 C1 C6 127.8(10) . .
C5 C1 C6 124.7(9) . .
C2 C1 Ir1 71.5(5) . .
C5 C1 Ir1 66.1(5) . .
C6 C1 Ir1 127.3(6) . .
C1 C2 C3 108.6(8) . .
C1 C2 C7 126.4(9) . .
C3 C2 C7 125.0(8) . .
C1 C2 Ir1 72.6(5) . .
C3 C2 Ir1 67.0(4) . .
C7 C2 Ir1 128.2(6) . .
C4 C3 C2 107.5(7) . .
C4 C3 C8 126.5(8) . .
C2 C3 C8 125.6(8) . .
C4 C3 Ir1 70.7(5) . .
C2 C3 Ir1 74.1(4) . .
C8 C3 Ir1 125.8(6) . .
C5 C4 C3 107.2(8) . .
C5 C4 C9 126.5(9) . .
C3 C4 C9 126.0(9) . .
C5 C4 Ir1 70.0(5) . .
C3 C4 Ir1 70.3(4) . .
C9 C4 Ir1 129.8(7) . .
C4 C5 C1 108.9(8) . .
C4 C5 C10 124.4(10) . .
C1 C5 C10 126.2(9) . .
C4 C5 Ir1 71.4(5) . .
C1 C5 Ir1 75.2(5) . .
C10 C5 Ir1 125.8(6) . .
C12 C11 Ir1 110.0(6) . .
C11 C12 C13 118.4(8) . .
C16' C13 C14' 108.4(13) . .
C16 C13 C15 108.1(13) . .
C16' C13 C15' 110.4(13) . .
C14' C13 C15' 111.6(12) . .
C16 C13 C14 104.7(12) . .
C15 C13 C14 108.7(11) . .
C16' C13 C12 105.4(10) . .
C14' C13 C12 112.5(10) . .
C16 C13 C12 110.8(11) . .
C15 C13 C12 113.7(12) . .
C15' C13 C12 108.4(10) . .
C14 C13 C12 110.4(10) . .
F2 C14 F1 108.8(13) . .
F2 C14 F3 108.1(14) . .
F1 C14 F3 107.4(14) . .
F2 C14 C13 110.6(14) . .
F1 C14 C13 111.7(13) . .
F3 C14 C13 110(3) . .
F6 C15 F4 110.4(18) . .
F6 C15 F5 107.7(19) . .
F4 C15 F5 106.0(19) . .
F6 C15 C13 110.9(15) . .
F4 C15 C13 109.3(17) . .
F5 C15 C13 112(3) . .
F9 C16 F7 110(2) . .
F9 C16 F8 105.4(16) . .
F7 C16 F8 105(2) . .
F9 C16 C13 114.5(17) . .
F7 C16 C13 115(3) . .
F8 C16 C13 106.1(15) . .
F1' C14' F2' 107.9(14) . .
F1' C14' F3' 106.7(16) . .
F2' C14' F3' 107.7(17) . .
F1' C14' C13 111.7(15) . .
F2' C14' C13 108.8(15) . .
F3' C14' C13 114(2) . .
F6' C15' F4' 109.3(19) . .
F6' C15' F5' 107(2) . .
F4' C15' F5' 105(2) . .
F6' C15' C13 116.1(18) . .
F4' C15' C13 108.6(15) . .
F5' C15' C13 110(3) . .
F9' C16' F7' 109(2) . .
F9' C16' F8' 105.6(17) . .
F7' C16' F8' 103.4(18) . .
F9' C16' C13 115.2(16) . .
F7' C16' C13 116(2) . .
F8' C16' C13 107.1(17) . .

loop_
_geom_bond_atom_site_label_1
_geom_bond_atom_site_label_2
_geom_bond_distance
_geom_bond_site_symmetry_2
Ir1 C5 2.143(8) .
Ir1 C3 2.156(8) .
Ir1 C4 2.161(8) .
Ir1 C11 2.176(9) .
Ir1 C2 2.252(8) .
Ir1 C1 2.266(8) .
Ir1 I1 2.7107(6) 3_677
Ir1 I1 2.7171(6) .
I1 Ir1 2.7107(6) 3_677
C1 C2 1.393(12) .
C1 C5 1.465(14) .
C1 C6 1.472(13) .
C2 C3 1.470(12) .
C2 C7 1.507(13) .
C3 C4 1.438(12) .
C3 C8 1.505(12) .
C4 C5 1.421(13) .
C4 C9 1.486(13) .
C5 C10 1.494(13) .
C11 C12 1.514(12) .
C12 C13 1.574(13) .
C13 C16' 1.52(2) .
C13 C14' 1.53(2) .
C13 C16 1.554(15) .
C13 C15 1.557(16) .
C13 C15' 1.56(2) .
C13 C14 1.563(15) .
C14 F2 1.330(14) .
C14 F1 1.333(14) .
C14 F3 1.341(14) .
C15 F6 1.29(2) .
C15 F4 1.34(2) .
C15 F5 1.36(2) .
C16 F9 1.29(2) .
C16 F7 1.326(18) .
C16 F8 1.40(2) .
C14' F1' 1.334(13) .
C14' F2' 1.338(14) .
C14' F3' 1.341(14) .
C15' F6' 1.30(2) .
C15' F4' 1.34(2) .
C15' F5' 1.36(2) .
C16' F9' 1.30(2) .
C16' F7' 1.330(19) .
C16' F8' 1.41(2) .
